data_1512810
loop_
_publ_author_name
'Devendra Singh'
'Jubaraj B. Baruah'

_publ_section_title
;
 Hydroxy-carboxylates of manganese, zinc and cadmium
;
_journal_name_full
;
Inorganica Chimica Acta
;
_journal_page_first 703
_journal_page_last 709
_journal_paper_doi 10.1016/j.ica.2012.09.025
_journal_volume 394
_journal_year 2013
_chemical_formula_sum 'C12 H13 N O6'
_chemical_formula_weight 267.23
_space_group_IT_number 18
_symmetry_cell_setting orthorhombic
_symmetry_space_group_name_Hall 'P 2 2ab'
_symmetry_space_group_name_H-M 'P 21 21 2'
_atom_sites_solution_hydrogens geom
_atom_sites_solution_primary direct
_atom_sites_solution_secondary difmap
_cell_angle_alpha 90.00
_cell_angle_beta 90.00
_cell_angle_gamma 90.00
_cell_formula_units_Z 8
_cell_length_a 21.196(2)
_cell_length_b 15.0676(17)
_cell_length_c 8.0827(9)
_cell_measurement_reflns_used 5433
_cell_measurement_temperature 296(2)
_cell_measurement_theta_max 0.978
_cell_measurement_theta_min 0.966
_cell_volume 2581.4(5)
_computing_cell_refinement 'Bruker SMART'
_computing_data_collection 'Bruker SMART'
_computing_data_reduction 'Bruker SAINT'
_computing_molecular_graphics 'Bruker SHELXTL'
_computing_publication_material 'Bruker SHELXTL'
_computing_structure_refinement 'SHELXL-97 (Sheldrick, 1997)'
_computing_structure_solution 'SHELXS-97 (Sheldrick, 1990)'
_diffrn_ambient_temperature 296(2)
_diffrn_measured_fraction_theta_full 0.999
_diffrn_measured_fraction_theta_max 0.999
_diffrn_measurement_device_type 'CCD area detector'
_diffrn_measurement_method 'phi and omega scans'
_diffrn_radiation_monochromator graphite
_diffrn_radiation_source 'fine-focus sealed tube'
_diffrn_radiation_type MoK\a
_diffrn_radiation_wavelength 0.71073
_diffrn_reflns_av_R_equivalents 0.0998
_diffrn_reflns_av_sigmaI/netI 0.0565
_diffrn_reflns_limit_h_max 25
_diffrn_reflns_limit_h_min -24
_diffrn_reflns_limit_k_max 17
_diffrn_reflns_limit_k_min -16
_diffrn_reflns_limit_l_max 9
_diffrn_reflns_limit_l_min -9
_diffrn_reflns_number 31967
_diffrn_reflns_theta_full 25.00
_diffrn_reflns_theta_max 25.00
_diffrn_reflns_theta_min 1.66
_exptl_absorpt_coefficient_mu 0.112
_exptl_absorpt_correction_type none
_exptl_crystal_colour colorless
_exptl_crystal_density_diffrn 1.375
_exptl_crystal_density_method 'not measured'
_exptl_crystal_description blocks
_exptl_crystal_F_000 1120
_exptl_crystal_size_max 0.32
_exptl_crystal_size_mid 0.26
_exptl_crystal_size_min 0.20
_refine_diff_density_max 0.223
_refine_diff_density_min -0.235
_refine_diff_density_rms 0.044
_refine_ls_abs_structure_details 'Flack H D (1983), Acta Cryst. A39, 876-881'
_refine_ls_abs_structure_Flack -0.7(11)
_refine_ls_extinction_method none
_refine_ls_goodness_of_fit_ref 0.916
_refine_ls_hydrogen_treatment mixed
_refine_ls_matrix_type full
_refine_ls_number_parameters 363
_refine_ls_number_reflns 4548
_refine_ls_number_restraints 0
_refine_ls_restrained_S_all 0.916
_refine_ls_R_factor_all 0.0681
_refine_ls_R_factor_gt 0.0451
_refine_ls_shift/su_max 0.000
_refine_ls_shift/su_mean 0.000
_refine_ls_structure_factor_coef Fsqd
_refine_ls_weighting_details 'calc w=1/[\s^2^(Fo^2^)+(0.0626P)^2^+0.0000P] where P=(Fo^2^+2Fc^2^)/3'
_refine_ls_weighting_scheme calc
_refine_ls_wR_factor_gt 0.1032
_refine_ls_wR_factor_ref 0.1105
_reflns_number_gt 3146
_reflns_number_total 4548
_reflns_threshold_expression >2sigma(I)
_cod_data_source_file ICA-2013-394-703-709-1.cif
_cod_data_source_block 5
_cod_original_sg_symbol_H-M P2(1)2(1)2
_cod_database_code 1512810

loop_
_symmetry_equiv_pos_as_xyz
'x, y, z'
'-x, -y, z'
'-x+1/2, y+1/2, -z'
'x+1/2, -y+1/2, -z'

loop_
_atom_site_label
_atom_site_type_symbol
_atom_site_fract_x
_atom_site_fract_y
_atom_site_fract_z
_atom_site_U_iso_or_equiv
_atom_site_adp_type
_atom_site_occupancy
_atom_site_symmetry_multiplicity
_atom_site_calc_flag
_atom_site_refinement_flags
C14 C 0.19029(11) 0.35753(16) 0.0956(3) 0.0458(6) Uani 1 1 d .
H14 H 0.2255 0.3791 0.1632 0.055 Uiso 1 1 calc R
C13 C 0.21255(11) 0.27686(17) 0.0033(3) 0.0469(6) Uani 1 1 d .
C2 C 0.29814(11) 0.42355(17) 0.5983(3) 0.0484(6) Uani 1 1 d .
H2 H 0.2616 0.4024 0.6611 0.058 Uiso 1 1 calc R
C1 C 0.27950(12) 0.50796(18) 0.5132(3) 0.0516(6) Uani 1 1 d .
C17 C 0.07371(13) 0.39723(17) 0.5917(3) 0.0517(7) Uani 1 1 d .
C11 C 0.47129(12) 0.37189(19) 1.1699(3) 0.0532(7) Uani 1 1 d .
C24 C 0.00094(12) 0.38302(19) 0.3822(3) 0.0546(7) Uani 1 1 d .
C12 C 0.40879(12) 0.36764(19) 1.0889(3) 0.0551(7) Uani 1 1 d .
C15 C 0.13580(12) 0.33606(18) 0.2113(3) 0.0536(7) Uani 1 1 d .
H15A H 0.1014 0.3106 0.1479 0.064 Uiso 1 1 calc R
H15B H 0.1494 0.2923 0.2917 0.064 Uiso 1 1 calc R
C10 C 0.48749(14) 0.3751(2) 1.3348(3) 0.0688(8) Uani 1 1 d .
H10 H 0.4569 0.3757 1.4173 0.083 Uiso 1 1 calc R
C18 C 0.01105(12) 0.38108(18) 0.6681(3) 0.0500(6) Uani 1 1 d .
C16 C 0.11271(12) 0.41784(19) 0.3006(3) 0.0572(7) Uani 1 1 d .
H16A H 0.1481 0.4459 0.3559 0.069 Uiso 1 1 calc R
H16B H 0.0962 0.4596 0.2202 0.069 Uiso 1 1 calc R
C21 C -0.11330(15) 0.3537(2) 0.7379(3) 0.0752(10) Uani 1 1 d .
H21 H -0.1555 0.3437 0.7636 0.090 Uiso 1 1 calc R
C19 C -0.00698(15) 0.3773(2) 0.8305(3) 0.0633(8) Uani 1 1 d .
H19 H 0.0223 0.3835 0.9154 0.076 Uiso 1 1 calc R
C23 C -0.03216(12) 0.37204(18) 0.5415(3) 0.0520(6) Uani 1 1 d .
C3 C 0.35252(12) 0.4362(2) 0.7195(3) 0.0575(7) Uani 1 1 d .
H3A H 0.3882 0.4623 0.6622 0.069 Uiso 1 1 calc R
H3B H 0.3397 0.4766 0.8065 0.069 Uiso 1 1 calc R
C5 C 0.48488(13) 0.3626(2) 0.8868(4) 0.0694(8) Uani 1 1 d .
C4 C 0.37211(13) 0.3489(2) 0.7949(3) 0.0619(8) Uani 1 1 d .
H4A H 0.3354 0.3203 0.8431 0.074 Uiso 1 1 calc R
H4B H 0.3883 0.3104 0.7086 0.074 Uiso 1 1 calc R
C6 C 0.51668(12) 0.3706(2) 1.0475(3) 0.0589(7) Uani 1 1 d .
C20 C -0.07061(15) 0.3637(2) 0.8640(4) 0.0707(8) Uani 1 1 d .
H20 H -0.0844 0.3614 0.9732 0.085 Uiso 1 1 calc R
C7 C 0.57973(13) 0.3736(2) 1.0852(4) 0.0767(9) Uani 1 1 d .
H7 H 0.6103 0.3735 1.0026 0.092 Uiso 1 1 calc R
C22 C -0.09543(13) 0.3582(2) 0.5735(3) 0.0664(8) Uani 1 1 d .
H22 H -0.1247 0.3521 0.4884 0.080 Uiso 1 1 calc R
C9 C 0.55139(15) 0.3775(2) 1.3730(4) 0.0834(10) Uani 1 1 d .
H9 H 0.5640 0.3796 1.4831 0.100 Uiso 1 1 calc R
C8 C 0.59601(15) 0.3767(2) 1.2503(4) 0.0815(10) Uani 1 1 d .
H8 H 0.6385 0.3784 1.2792 0.098 Uiso 1 1 calc R
O8 O 0.17345(9) 0.42618(12) -0.0167(2) 0.0596(5) Uani 1 1 d .
H8A H 0.1654 0.4045 -0.1073 0.089 Uiso 1 1 calc R
O10 O -0.01941(9) 0.38086(17) 0.24244(18) 0.0775(7) Uani 1 1 d .
O6 O 0.21083(9) 0.27190(13) -0.1451(2) 0.0670(5) Uani 1 1 d .
O7 O 0.23255(10) 0.21405(13) 0.1009(2) 0.0680(5) Uani 1 1 d .
H7A H 0.2436 0.1712 0.0454 0.102 Uiso 1 1 calc R
O9 O 0.12430(9) 0.40879(14) 0.6578(2) 0.0708(6) Uani 1 1 d .
O3 O 0.31366(10) 0.35742(12) 0.4792(2) 0.0668(5) Uani 1 1 d .
H3 H 0.3187 0.3808 0.3886 0.100 Uiso 1 1 calc R
O4 O 0.50666(11) 0.3578(2) 0.7491(2) 0.1029(9) Uani 1 1 d .
O1 O 0.27211(12) 0.57372(15) 0.6153(2) 0.0817(6) Uani 1 1 d .
H1 H 0.2680 0.6200 0.5629 0.123 Uiso 1 1 calc R
O5 O 0.35639(8) 0.36927(16) 1.1495(2) 0.0731(6) Uani 1 1 d .
O2 O 0.27379(9) 0.51334(14) 0.3655(2) 0.0709(6) Uani 1 1 d .
N1 N 0.42000(9) 0.36012(16) 0.9216(2) 0.0595(6) Uani 1 1 d .
N2 N 0.06410(9) 0.39865(14) 0.4218(2) 0.0539(6) Uani 1 1 d .
O11 O 0.2707(2) 0.0816(2) 0.9361(4) 0.1536(17) Uani 1 1 d .
O12 O 0.25677(19) 0.7160(2) 0.4613(4) 0.1531(16) Uani 1 1 d .
H11A H 0.2953(18) 0.035(3) 0.986(4) 0.122(13) Uiso 1 1 d .
H12A H 0.2348(19) 0.763(3) 0.510(5) 0.130(14) Uiso 1 1 d .
H12B H 0.268(3) 0.716(5) 0.335(10) 0.31(4) Uiso 1 1 d .
H11B H 0.259(2) 0.072(4) 0.830(8) 0.20(2) Uiso 1 1 d .

loop_
_atom_site_aniso_label
_atom_site_aniso_U_11
_atom_site_aniso_U_22
_atom_site_aniso_U_33
_atom_site_aniso_U_23
_atom_site_aniso_U_13
_atom_site_aniso_U_12
C14 0.0396(13) 0.0540(16) 0.0439(13) 0.0005(11) -0.0039(11) -0.0008(12)
C13 0.0353(14) 0.0539(16) 0.0513(14) -0.0009(13) -0.0001(12) -0.0035(12)
C2 0.0474(15) 0.0542(16) 0.0436(13) -0.0007(12) 0.0014(11) -0.0012(13)
C1 0.0420(15) 0.0594(18) 0.0535(15) -0.0010(14) -0.0026(12) -0.0031(13)
C17 0.0521(16) 0.0599(18) 0.0429(13) -0.0013(12) -0.0040(12) 0.0043(13)
C11 0.0441(15) 0.0610(18) 0.0547(15) -0.0025(13) -0.0015(12) 0.0066(14)
C24 0.0485(15) 0.072(2) 0.0436(14) -0.0034(12) -0.0006(12) 0.0070(15)
C12 0.0459(16) 0.0627(18) 0.0567(16) 0.0082(14) 0.0012(13) 0.0064(14)
C15 0.0422(15) 0.0619(19) 0.0567(14) -0.0009(13) 0.0031(12) 0.0009(13)
C10 0.059(2) 0.090(2) 0.0573(16) -0.0089(16) -0.0004(14) 0.0096(18)
C18 0.0508(16) 0.0566(17) 0.0425(13) 0.0025(12) -0.0024(11) 0.0062(14)
C16 0.0507(17) 0.068(2) 0.0528(14) -0.0048(14) 0.0071(12) 0.0018(15)
C21 0.0538(18) 0.103(3) 0.068(2) 0.0036(18) 0.0135(15) -0.0034(17)
C19 0.070(2) 0.073(2) 0.0470(14) 0.0018(13) -0.0037(13) 0.0034(17)
C23 0.0463(15) 0.0633(17) 0.0464(14) -0.0025(13) 0.0004(11) 0.0027(14)
C3 0.0510(16) 0.0637(19) 0.0578(15) 0.0042(13) -0.0101(13) -0.0012(15)
C5 0.0530(18) 0.095(2) 0.0601(17) 0.0056(16) 0.0075(14) 0.0081(17)
C4 0.0499(17) 0.076(2) 0.0594(15) 0.0006(14) -0.0081(13) 0.0008(15)
C6 0.0441(16) 0.076(2) 0.0567(15) 0.0005(14) 0.0020(12) 0.0056(15)
C20 0.072(2) 0.089(2) 0.0515(15) 0.0061(15) 0.0123(15) 0.0017(19)
C7 0.0457(17) 0.105(3) 0.079(2) -0.0082(19) 0.0000(15) 0.0055(18)
C22 0.0506(17) 0.089(2) 0.0600(16) 0.0011(16) 0.0029(13) -0.0005(16)
C9 0.066(2) 0.117(3) 0.0668(18) -0.0153(18) -0.0165(16) 0.002(2)
C8 0.0480(18) 0.109(3) 0.087(2) -0.011(2) -0.0148(16) 0.0043(18)
O8 0.0726(12) 0.0570(11) 0.0491(10) 0.0002(9) -0.0086(10) 0.0012(10)
O10 0.0602(13) 0.133(2) 0.0392(11) -0.0035(10) -0.0056(8) 0.0054(12)
O6 0.0724(13) 0.0788(14) 0.0497(11) -0.0086(9) 0.0063(9) 0.0080(11)
O7 0.0754(13) 0.0632(13) 0.0652(11) -0.0036(10) -0.0061(10) 0.0202(11)
O9 0.0519(12) 0.1008(18) 0.0597(11) -0.0034(10) -0.0143(10) -0.0002(11)
O3 0.0865(14) 0.0635(13) 0.0504(10) -0.0011(9) 0.0053(11) -0.0012(11)
O4 0.0661(14) 0.186(3) 0.0567(13) 0.0025(14) 0.0127(11) 0.0116(16)
O1 0.1176(18) 0.0637(14) 0.0638(12) 0.0057(11) 0.0008(12) 0.0234(15)
O5 0.0423(11) 0.1097(17) 0.0672(12) 0.0040(12) 0.0091(9) 0.0040(11)
O2 0.0809(14) 0.0814(14) 0.0502(10) 0.0095(10) -0.0119(9) -0.0028(12)
N1 0.0397(12) 0.0876(18) 0.0513(12) 0.0075(12) -0.0031(10) 0.0046(12)
N2 0.0382(12) 0.0786(17) 0.0449(11) -0.0027(10) 0.0018(9) 0.0019(11)
O11 0.237(4) 0.114(2) 0.110(2) -0.0526(18) -0.100(2) 0.106(3)
O12 0.244(4) 0.104(2) 0.111(2) 0.0507(17) 0.099(2) 0.094(2)

loop_
_atom_type_symbol
_atom_type_description
_atom_type_scat_dispersion_real
_atom_type_scat_dispersion_imag
_atom_type_scat_source
C C 0.0033 0.0016 'International Tables Vol C Tables 4.2.6.8 and 6.1.1.4'
H H 0.0000 0.0000 'International Tables Vol C Tables 4.2.6.8 and 6.1.1.4'
N N 0.0061 0.0033 'International Tables Vol C Tables 4.2.6.8 and 6.1.1.4'
O O 0.0106 0.0060 'International Tables Vol C Tables 4.2.6.8 and 6.1.1.4'

loop_
_geom_angle_atom_site_label_1
_geom_angle_atom_site_label_2
_geom_angle_atom_site_label_3
_geom_angle
O8 C14 C13 110.49(18)
O8 C14 C15 110.90(19)
C13 C14 C15 111.8(2)
O6 C13 O7 124.7(2)
O6 C13 C14 122.4(2)
O7 C13 C14 112.9(2)
O3 C2 C1 110.16(19)
O3 C2 C3 110.3(2)
C1 C2 C3 112.8(2)
O2 C1 O1 124.5(3)
O2 C1 C2 122.6(2)
O1 C1 C2 112.8(2)
O9 C17 N2 124.3(2)
O9 C17 C18 129.2(2)
N2 C17 C18 106.4(2)
C10 C11 C6 121.4(2)
C10 C11 C12 130.8(2)
C6 C11 C12 107.8(2)
O10 C24 N2 124.1(2)
O10 C24 C23 130.0(2)
N2 C24 C23 105.95(19)
O5 C12 N1 123.7(2)
O5 C12 C11 129.8(2)
N1 C12 C11 106.5(2)
C16 C15 C14 111.5(2)
C11 C10 C9 117.3(3)
C19 C18 C23 121.4(2)
C19 C18 C17 131.0(2)
C23 C18 C17 107.6(2)
N2 C16 C15 113.0(2)
C20 C21 C22 121.9(3)
C18 C19 C20 117.7(3)
C18 C23 C22 121.4(2)
C18 C23 C24 108.7(2)
C22 C23 C24 129.9(2)
C4 C3 C2 111.0(2)
O4 C5 N1 123.9(3)
O4 C5 C6 130.2(3)
N1 C5 C6 105.9(2)
N1 C4 C3 112.0(2)
C7 C6 C11 121.3(2)
C7 C6 C5 130.3(2)
C11 C6 C5 108.4(2)
C21 C20 C19 120.7(3)
C6 C7 C8 117.4(3)
C23 C22 C21 116.9(3)
C8 C9 C10 120.8(3)
C9 C8 C7 121.9(3)
C12 N1 C5 111.3(2)
C12 N1 C4 125.5(2)
C5 N1 C4 123.2(2)
C17 N2 C24 111.4(2)
C17 N2 C16 124.5(2)
C24 N2 C16 124.05(19)

loop_
_geom_bond_atom_site_label_1
_geom_bond_atom_site_label_2
_geom_bond_distance
C14 O8 1.422(3)
C14 C13 1.502(3)
C14 C15 1.521(3)
C13 O6 1.202(3)
C13 O7 1.303(3)
C2 O3 1.424(3)
C2 C1 1.499(4)
C2 C3 1.525(3)
C1 O2 1.203(3)
C1 O1 1.299(3)
C17 O9 1.211(3)
C17 N2 1.389(3)
C17 C18 1.485(4)
C11 C10 1.377(4)
C11 C6 1.380(3)
C11 C12 1.479(4)
C24 O10 1.210(3)
C24 N2 1.396(3)
C24 C23 1.476(3)
C12 O5 1.214(3)
C12 N1 1.378(3)
C15 C16 1.510(4)
C10 C9 1.389(4)
C18 C19 1.368(4)
C18 C23 1.380(3)
C16 N2 1.451(3)
C21 C20 1.371(4)
C21 C22 1.383(4)
C19 C20 1.391(4)
C23 C22 1.382(4)
C3 C4 1.508(4)
C5 O4 1.207(3)
C5 N1 1.404(3)
C5 C6 1.468(4)
C4 N1 1.452(3)
C6 C7 1.371(4)
C7 C8 1.379(4)
C9 C8 1.370(4)
